data_4135086
loop_
_publ_author_name
'Levesque, Alexandre'
'Maris, Thierry'
'Wuest, James D.'

_publ_section_title
;
 ROY Reclaims Its Crown: New Ways to Increase Polymorphic Diversity.
;
_journal_name_full 'Journal of the American Chemical Society'
_journal_paper_doi 10.1021/jacs.0c04434
_journal_year 2020
_chemical_formula_moiety 'C12 H9 N3 O3'
_chemical_formula_sum 'C12 H9 N3 O3'
_chemical_formula_weight 243.22
_space_group_crystal_system orthorhombic
_space_group_IT_number 52
_space_group_name_Hall '-P 2a 2bc'
_space_group_name_H-M_alt 'P n n a'
_atom_sites_solution_hydrogens difmap
_atom_sites_solution_primary dual
_audit_creation_date 2019-09-25
_audit_creation_method
;
Olex2 1.2
(compiled 2018.05.29 svn.r3508 for OlexSys, GUI svn.r5506)
;
_cell_angle_alpha 90
_cell_angle_beta 90
_cell_angle_gamma 90
_cell_formula_units_Z 8
_cell_length_a 22.3314(8)
_cell_length_b 13.9004(5)
_cell_length_c 7.2164(3)
_cell_measurement_reflns_used 9875
_cell_measurement_temperature 200
_cell_measurement_theta_max 60.667
_cell_measurement_theta_min 2.767
_cell_volume 2240.08(15)
_computing_cell_refinement
'SAINT (2013) V8.38A; Integration Software for Single Crystal Data. Bruker AXS Inc., Madison, WI 53719-1173.'
_computing_data_collection
;
APEX 2 (2013) Bruker AXS Inc., Madison, WI 53719-1173.
;
_computing_data_reduction
'SAINT (2013) V8.38A; Integration Software for Single Crystal Data. Bruker AXS Inc., Madison, WI 53719-1173.'
_computing_molecular_graphics 'Olex2 (Dolomanov et al., 2009)'
_computing_publication_material 'Olex2 (Dolomanov et al., 2009)'
_computing_structure_refinement 'XL (Sheldrick, 2008)'
_computing_structure_solution 'XT (Sheldrick, 2015)'
_diffrn_ambient_temperature 200
_diffrn_detector 'CMOS Area detector'
_diffrn_detector_area_resol_mean 10.24
_diffrn_detector_type 'Bruker Photon 100 CMOS Detector'
_diffrn_measured_fraction_theta_full 0.999
_diffrn_measured_fraction_theta_max 0.997
_diffrn_measurement_device 'k-geometry diffractometer'
_diffrn_measurement_device_type 'Bruker Venture Metaljet'
_diffrn_measurement_method '\w and \f scans'
_diffrn_radiation_collimation 'Focusing mirrors'
_diffrn_radiation_monochromator 'Helios MX Mirror Optics'
_diffrn_radiation_probe x-ray
_diffrn_radiation_type GaK\a
_diffrn_radiation_wavelength 1.34139
_diffrn_reflns_av_R_equivalents 0.0333
_diffrn_reflns_av_unetI/netI 0.0227
_diffrn_reflns_Laue_measured_fraction_full 0.999
_diffrn_reflns_Laue_measured_fraction_max 0.997
_diffrn_reflns_limit_h_max 28
_diffrn_reflns_limit_h_min -29
_diffrn_reflns_limit_k_max 18
_diffrn_reflns_limit_k_min -18
_diffrn_reflns_limit_l_max 9
_diffrn_reflns_limit_l_min -9
_diffrn_reflns_number 20075
_diffrn_reflns_point_group_measured_fraction_full 0.999
_diffrn_reflns_point_group_measured_fraction_max 0.997
_diffrn_reflns_theta_full 53.594
_diffrn_reflns_theta_max 60.766
_diffrn_reflns_theta_min 3.444
_diffrn_source 'Metal Jet'
_diffrn_source_target Ga
_diffrn_source_type 'Gallium Liquid Metal Jet Source'
_exptl_absorpt_coefficient_mu 0.572
_exptl_absorpt_correction_T_max 0.7519
_exptl_absorpt_correction_T_min 0.6912
_exptl_absorpt_correction_type multi-scan
_exptl_absorpt_process_details
'SADABS-2016/2 (Bruker,2016/2) was used for absorption correction. wR2(int) was 0.1005 before and 0.0557 after correction. The Ratio of minimum to maximum transmission is 0.9193. The \l/2 correction factor is Not present.'
_exptl_crystal_colour 'clear light red'
_exptl_crystal_colour_lustre clear
_exptl_crystal_colour_modifier light
_exptl_crystal_colour_primary red
_exptl_crystal_density_diffrn 1.442
_exptl_crystal_description Needle
_exptl_crystal_F_000 1008
_exptl_crystal_recrystallization_method 'crystallized from Acetone/Benzene'
_exptl_crystal_size_max 0.33
_exptl_crystal_size_mid 0.25
_exptl_crystal_size_min 0.2
_refine_diff_density_max 0.482
_refine_diff_density_min -0.417
_refine_diff_density_rms 0.127
_refine_ls_extinction_coef 0.085(4)
_refine_ls_extinction_expression Fc^*^=kFc[1+0.001xFc^2^\l^3^/sin(2\q)]^-1/4^
_refine_ls_extinction_method 'SHELXL-2018/3 (Sheldrick 2018)'
_refine_ls_goodness_of_fit_ref 1.157
_refine_ls_hydrogen_treatment refall
_refine_ls_matrix_type full
_refine_ls_number_parameters 200
_refine_ls_number_reflns 2588
_refine_ls_number_restraints 0
_refine_ls_restrained_S_all 1.157
_refine_ls_R_factor_all 0.0563
_refine_ls_R_factor_gt 0.0555
_refine_ls_shift/su_max 0.001
_refine_ls_shift/su_mean 0.000
_refine_ls_structure_factor_coef Fsqd
_refine_ls_weighting_details 'w=1/[\s^2^(Fo^2^)+(0.0754P)^2^+0.3329P] where P=(Fo^2^+2Fc^2^)/3'
_refine_ls_weighting_scheme calc
_refine_ls_wR_factor_gt 0.1265
_refine_ls_wR_factor_ref 0.1276
_reflns_Friedel_coverage 0.000
_reflns_number_gt 2475
_reflns_number_total 2588
_reflns_threshold_expression 'I > 2\s(I)'
_cod_data_source_file ja0c04434_si_007.cif
_cod_data_source_block FuROY_R
_cod_depositor_comments
;
The following automatic conversions were performed:

data item '_diffrn_radiation_probe' value 'X-ray' was changed to
'x-ray' in accordance with the
/home/data/users/saulius/crontab/automatic-downloads/rss-feeds/ACS/lib/dictionaries/cif_core.dic
dictionary named 'cif_core.dic' version 2.4.2 last updated on
2011-04-26.

Automatic conversion script
Id: cif_fix_values 7556 2019-12-06 15:28:31Z antanas 
;
_cod_database_code 4135086
_shelx_shelxl_version_number 2018/3
_shelx_space_group_comment
;
The symmetry employed for this shelxl refinement is uniquely defined
by the following loop, which should always be used as a source of
symmetry information in preference to the above space-group names.
They are only intended as comments.
;
_shelx_estimated_absorpt_t_max 0.894
_shelx_estimated_absorpt_t_min 0.834
_olex2_refinement_description
;
;
_olex2_date_sample_data_collection 2019-02-04
_olex2_date_sample_submission 2019-02-04
_olex2_exptl_crystal_mounting_method 'mounted on a Cryoloop'
_olex2_submission_special_instructions 'No special instructions were received'

loop_
_space_group_symop_operation_xyz
'x, y, z'
'-x+1/2, -y, z'
'-x+1/2, y+1/2, -z+1/2'
'x, -y+1/2, -z+1/2'
'-x, -y, -z'
'x-1/2, y, -z'
'x-1/2, -y-1/2, z-1/2'
'-x, y-1/2, z-1/2'

loop_
_atom_site_label
_atom_site_type_symbol
_atom_site_fract_x
_atom_site_fract_y
_atom_site_fract_z
_atom_site_U_iso_or_equiv
_atom_site_adp_type
_atom_site_occupancy
_atom_site_site_symmetry_order
_atom_site_calc_flag
_atom_site_refinement_flags_posn
_atom_site_refinement_flags_adp
_atom_site_refinement_flags_occupancy
_atom_site_disorder_assembly
_atom_site_disorder_group
O1 O 0.29803(3) 0.16244(6) 0.45888(12) 0.0374(2) Uani 1 1 d . . . . .
O21 O 0.48984(4) 0.32198(6) 0.59975(14) 0.0464(3) Uani 1 1 d . . . . .
O22 O 0.57618(5) 0.26705(8) 0.52300(18) 0.0600(3) Uani 1 1 d . . . . .
N1 N 0.39247(5) 0.23261(7) 0.50859(15) 0.0377(3) Uani 1 1 d . . . . .
H1 H 0.4114(9) 0.2846(13) 0.555(3) 0.060(5) Uiso 1 1 d . . . . .
N2 N 0.52165(5) 0.26007(7) 0.52420(15) 0.0388(3) Uani 1 1 d . . . . .
N3 N 0.33470(6) 0.48475(9) 0.6245(2) 0.0660(4) Uani 1 1 d . . . . .
C21 C 0.33163(5) 0.23966(8) 0.50093(14) 0.0333(3) Uani 1 1 d . . . . .
C22 C 0.29554(5) 0.31714(8) 0.53936(16) 0.0371(3) Uani 1 1 d . . . . .
C23 C 0.23490(6) 0.28333(9) 0.51838(18) 0.0415(3) Uani 1 1 d . . . . .
H23 H 0.1980(7) 0.3215(12) 0.537(2) 0.045(4) Uiso 1 1 d . . . . .
C24 C 0.23793(5) 0.19049(9) 0.46889(17) 0.0403(3) Uani 1 1 d . . . . .
C2 C 0.31674(6) 0.41021(9) 0.5867(2) 0.0449(3) Uani 1 1 d . . . . .
C3 C 0.19418(6) 0.11404(11) 0.4222(2) 0.0525(4) Uani 1 1 d . . . . .
H3A H 0.1537(10) 0.1423(14) 0.405(3) 0.069(5) Uiso 1 1 d . . . . .
H3B H 0.2077(10) 0.0782(16) 0.302(3) 0.075(6) Uiso 1 1 d . . . . .
H3C H 0.1945(11) 0.066(2) 0.523(3) 0.088(7) Uiso 1 1 d . . . . .
C11 C 0.43077(5) 0.16635(7) 0.42664(15) 0.0310(3) Uani 1 1 d . . . . .
C12 C 0.49361(5) 0.17837(7) 0.43377(15) 0.0324(3) Uani 1 1 d . . . . .
C13 C 0.53260(5) 0.11270(8) 0.34990(16) 0.0367(3) Uani 1 1 d . . . . .
H13 H 0.5745(7) 0.1252(11) 0.353(2) 0.044(4) Uiso 1 1 d . . . . .
C14 C 0.51026(5) 0.03400(8) 0.25748(16) 0.0387(3) Uani 1 1 d . . . . .
H14 H 0.5371(8) -0.0098(13) 0.204(2) 0.051(4) Uiso 1 1 d . . . . .
C15 C 0.44862(5) 0.02081(8) 0.24826(17) 0.0385(3) Uani 1 1 d . . . . .
H15 H 0.4326(7) -0.0339(11) 0.183(2) 0.043(4) Uiso 1 1 d . . . . .
C16 C 0.40953(5) 0.08512(8) 0.33042(16) 0.0354(3) Uani 1 1 d . . . . .
H16 H 0.3671(6) 0.0746(10) 0.3199(19) 0.035(3) Uiso 1 1 d . . . . .

loop_
_atom_site_aniso_label
_atom_site_aniso_U_11
_atom_site_aniso_U_22
_atom_site_aniso_U_33
_atom_site_aniso_U_23
_atom_site_aniso_U_13
_atom_site_aniso_U_12
O1 0.0338(4) 0.0311(4) 0.0473(5) -0.0018(3) 0.0039(3) 0.0020(3)
O21 0.0497(5) 0.0287(4) 0.0607(6) -0.0108(4) -0.0054(4) -0.0003(3)
O22 0.0376(5) 0.0495(6) 0.0929(8) -0.0149(5) -0.0127(5) -0.0043(4)
N1 0.0349(5) 0.0284(5) 0.0498(6) -0.0091(4) 0.0003(4) 0.0027(3)
N2 0.0386(5) 0.0288(5) 0.0488(6) -0.0012(4) -0.0073(4) -0.0004(4)
N3 0.0607(8) 0.0413(6) 0.0961(11) -0.0159(7) 0.0124(7) 0.0028(5)
C21 0.0364(6) 0.0287(5) 0.0348(5) -0.0002(4) 0.0028(4) 0.0028(4)
C22 0.0398(6) 0.0323(6) 0.0392(6) 0.0014(4) 0.0055(4) 0.0073(4)
C23 0.0385(6) 0.0407(6) 0.0453(6) 0.0032(5) 0.0065(5) 0.0088(5)
C24 0.0333(6) 0.0424(6) 0.0452(6) 0.0026(5) 0.0063(4) 0.0037(5)
C2 0.0454(6) 0.0344(6) 0.0550(7) -0.0038(5) 0.0080(5) 0.0098(5)
C3 0.0370(6) 0.0485(7) 0.0720(9) -0.0016(7) 0.0075(6) -0.0042(5)
C11 0.0339(5) 0.0238(5) 0.0354(5) 0.0009(4) 0.0006(4) 0.0023(3)
C12 0.0355(5) 0.0239(5) 0.0377(5) 0.0010(4) -0.0034(4) 0.0001(4)
C13 0.0334(5) 0.0334(5) 0.0434(6) 0.0016(4) -0.0007(4) 0.0032(4)
C14 0.0412(6) 0.0314(5) 0.0435(6) -0.0038(4) 0.0047(5) 0.0067(4)
C15 0.0426(6) 0.0287(5) 0.0443(6) -0.0070(4) 0.0011(5) 0.0009(4)
C16 0.0344(5) 0.0287(5) 0.0432(6) -0.0037(4) 0.0006(4) -0.0003(4)

loop_
_atom_type_symbol
_atom_type_description
_atom_type_scat_dispersion_real
_atom_type_scat_dispersion_imag
_atom_type_scat_source
C C 0.0137 0.0067 'International Tables Vol C Tables 4.2.6.8 and 6.1.1.4'
H H 0.0000 0.0000 'International Tables Vol C Tables 4.2.6.8 and 6.1.1.4'
N N 0.0241 0.0134 'International Tables Vol C Tables 4.2.6.8 and 6.1.1.4'
O O 0.0389 0.0241 'International Tables Vol C Tables 4.2.6.8 and 6.1.1.4'

loop_
_geom_angle_atom_site_label_1
_geom_angle_atom_site_label_2
_geom_angle_atom_site_label_3
_geom_angle
_geom_angle_site_symmetry_1
_geom_angle_site_symmetry_3
_geom_angle_publ_flag
C21 O1 C24 107.53(9) . . ?
C21 N1 H1 115.1(12) . . ?
C21 N1 C11 130.08(10) . . ?
C11 N1 H1 113.7(12) . . ?
O21 N2 C12 119.52(10) . . ?
O22 N2 O21 121.21(10) . . ?
O22 N2 C12 119.26(10) . . ?
O1 C21 N1 120.54(9) . . ?
O1 C21 C22 110.13(10) . . ?
N1 C21 C22 129.27(11) . . ?
C21 C22 C23 105.93(11) . . ?
C21 C22 C2 124.58(11) . . ?
C2 C22 C23 129.49(11) . . ?
C22 C23 H23 126.4(10) . . ?
C24 C23 C22 107.12(10) . . ?
C24 C23 H23 126.5(10) . . ?
O1 C24 C3 114.87(11) . . ?
C23 C24 O1 109.29(11) . . ?
C23 C24 C3 135.84(12) . . ?
N3 C2 C22 178.97(13) . . ?
C24 C3 H3A 110.1(12) . . ?
C24 C3 H3B 109.8(12) . . ?
C24 C3 H3C 108.3(14) . . ?
H3A C3 H3B 110.5(16) . . ?
H3A C3 H3C 111.5(18) . . ?
H3B C3 H3C 106.6(19) . . ?
N1 C11 C12 121.14(9) . . ?
N1 C11 C16 122.30(10) . . ?
C16 C11 C12 116.55(9) . . ?
C11 C12 N2 122.46(9) . . ?
C13 C12 N2 115.88(10) . . ?
C13 C12 C11 121.64(10) . . ?
C12 C13 H13 118.9(9) . . ?
C14 C13 C12 120.20(10) . . ?
C14 C13 H13 120.8(9) . . ?
C13 C14 H14 118.9(10) . . ?
C13 C14 C15 119.18(10) . . ?
C15 C14 H14 121.9(10) . . ?
C14 C15 H15 119.6(9) . . ?
C16 C15 C14 121.27(10) . . ?
C16 C15 H15 119.1(10) . . ?
C11 C16 H16 119.5(8) . . ?
C15 C16 C11 121.15(10) . . ?
C15 C16 H16 119.3(9) . . ?

loop_
_geom_bond_atom_site_label_1
_geom_bond_atom_site_label_2
_geom_bond_distance
_geom_bond_site_symmetry_2
_geom_bond_publ_flag
O1 C21 1.3443(14) . ?
O1 C24 1.3995(13) . ?
O21 N2 1.2419(14) . ?
O22 N2 1.2216(15) . ?
N1 H1 0.90(2) . ?
N1 C21 1.3634(15) . ?
N1 C11 1.3891(13) . ?
N2 C12 1.4518(14) . ?
N3 C2 1.1440(18) . ?
C21 C22 1.3735(15) . ?
C22 C23 1.4413(18) . ?
C22 C2 1.4194(17) . ?
C23 H23 0.988(16) . ?
C23 C24 1.3408(18) . ?
C24 C3 1.4825(19) . ?
C3 H3A 0.99(2) . ?
C3 H3B 1.05(2) . ?
C3 H3C 0.99(3) . ?
C11 C12 1.4142(15) . ?
C11 C16 1.4078(14) . ?
C12 C13 1.3992(15) . ?
C13 H13 0.953(16) . ?
C13 C14 1.3749(16) . ?
C14 H14 0.937(18) . ?
C14 C15 1.3901(17) . ?
C15 H15 0.964(15) . ?
C15 C16 1.3830(15) . ?
C16 H16 0.962(14) . ?

loop_
_geom_hbond_atom_site_label_D
_geom_hbond_atom_site_label_H
_geom_hbond_atom_site_label_A
_geom_hbond_distance_DH
_geom_hbond_distance_HA
_geom_hbond_distance_DA
_geom_hbond_angle_DHA
_geom_hbond_site_symmetry_A
_geom_hbond_publ_flag
N1 H1 O21 0.90(2) 1.86(2) 2.5892(14) 137.0(17) . yes
C3 H3A O22 0.99(2) 2.50(2) 3.4094(18) 151.4(15) 6_556 yes
C16 H16 O1 0.962(14) 2.208(14) 2.8662(13) 124.6(11) . yes

loop_
_geom_torsion_atom_site_label_1
_geom_torsion_atom_site_label_2
_geom_torsion_atom_site_label_3
_geom_torsion_atom_site_label_4
_geom_torsion
_geom_torsion_site_symmetry_1
_geom_torsion_site_symmetry_2
_geom_torsion_site_symmetry_3
_geom_torsion_site_symmetry_4
_geom_torsion_publ_flag
O1 C21 C22 C23 -0.03(12) . . . . ?
O1 C21 C22 C2 -179.21(11) . . . . ?
O21 N2 C12 C11 0.48(16) . . . . ?
O21 N2 C12 C13 179.15(10) . . . . ?
O22 N2 C12 C11 -178.85(11) . . . . ?
O22 N2 C12 C13 -0.19(16) . . . . ?
N1 C21 C22 C23 -176.98(11) . . . . ?
N1 C21 C22 C2 3.8(2) . . . . ?
N1 C11 C12 N2 -0.66(16) . . . . ?
N1 C11 C12 C13 -179.25(10) . . . . ?
N1 C11 C16 C15 179.26(11) . . . . ?
N2 C12 C13 C14 -178.67(10) . . . . ?
C21 O1 C24 C23 -0.66(13) . . . . ?
C21 O1 C24 C3 178.72(11) . . . . ?
C21 N1 C11 C12 172.31(11) . . . . ?
C21 N1 C11 C16 -6.71(18) . . . . ?
C21 C22 C23 C24 -0.38(14) . . . . ?
C22 C23 C24 O1 0.64(14) . . . . ?
C22 C23 C24 C3 -178.56(16) . . . . ?
C24 O1 C21 N1 177.67(10) . . . . ?
C24 O1 C21 C22 0.41(12) . . . . ?
C2 C22 C23 C24 178.75(13) . . . . ?
C11 N1 C21 O1 22.44(18) . . . . ?
C11 N1 C21 C22 -160.88(12) . . . . ?
C11 C12 C13 C14 0.00(17) . . . . ?
C12 C11 C16 C15 0.20(16) . . . . ?
C12 C13 C14 C15 0.15(17) . . . . ?
C13 C14 C15 C16 -0.13(18) . . . . ?
C14 C15 C16 C11 -0.06(18) . . . . ?
C16 C11 C12 N2 178.41(10) . . . . ?
C16 C11 C12 C13 -0.18(16) . . . . ?
